data_7127811
loop_
_publ_author_name
'Edukondalu, Athukuri'
'Vagh, Sandip Sambhaji'
'Lin, Ting-Han'
'Lin, Wenwei'

_publ_section_title
;
 Construction of indeno[1,2-b]pyrroles via chemoselective
 N-acylation/cyclization/Wittig reaction sequence.
;
_journal_issue 16
_journal_name_full 'Chemical communications (Cambridge, England)'
_journal_page_first 2045
_journal_page_last 2048
_journal_paper_doi 10.1039/d0cc08184a
_journal_volume 57
_journal_year 2021
_chemical_formula_moiety 'C30 H21 Br N2 O3'
_chemical_formula_sum 'C30 H21 Br N2 O3'
_chemical_formula_weight 537.40
_space_group_IT_number 14
_space_group_name_Hall '-P 2ybc'
_space_group_name_H-M_alt 'P 1 21/c 1'
_symmetry_cell_setting monoclinic
_symmetry_space_group_name_H-M 'P 1 21/c 1'
_atom_sites_solution_hydrogens geom
_atom_sites_solution_primary direct
_atom_sites_solution_secondary difmap
_audit_creation_method SHELXL-97
_audit_update_record
;
2020-07-16 deposited with the CCDC.	2021-01-12 downloaded from the CCDC.
;
_cell_angle_alpha 90.00
_cell_angle_beta 98.9890(10)
_cell_angle_gamma 90.00
_cell_formula_units_Z 4
_cell_length_a 7.0854(2)
_cell_length_b 18.2878(6)
_cell_length_c 19.8064(7)
_cell_measurement_reflns_used 9761
_cell_measurement_temperature 200(2)
_cell_measurement_theta_max 24.934
_cell_measurement_theta_min 2.227
_cell_volume 2534.92(14)
_computing_molecular_graphics 'Ortep-3 for Windows (Farrugia, 1997)'
_computing_publication_material 'WinGX publication routines (Farrugia, 2005)'
_computing_structure_refinement 'SHELXL-2014/7 (Sheldrick, 2014)'
_computing_structure_solution 'SHELXL-2014/7 (Sheldrick, 2014)'
_diffrn_ambient_temperature 200(2)
_diffrn_measured_fraction_theta_full 0.996
_diffrn_measured_fraction_theta_max 0.996
_diffrn_measurement_device_type 'D8 Venture'
_diffrn_radiation_monochromator graphite
_diffrn_radiation_source 'fine-focus sealed tube'
_diffrn_radiation_type MoK\a
_diffrn_radiation_wavelength 0.71073
_diffrn_reflns_av_R_equivalents 0.0654
_diffrn_reflns_av_sigmaI/netI 0.0398
_diffrn_reflns_limit_h_max 7
_diffrn_reflns_limit_h_min -8
_diffrn_reflns_limit_k_max 21
_diffrn_reflns_limit_k_min -21
_diffrn_reflns_limit_l_max 23
_diffrn_reflns_limit_l_min -23
_diffrn_reflns_number 33421
_diffrn_reflns_theta_full 25.09
_diffrn_reflns_theta_max 25.09
_diffrn_reflns_theta_min 2.36
_exptl_absorpt_coefficient_mu 1.656
_exptl_absorpt_correction_T_max 0.9836
_exptl_absorpt_correction_T_min 0.3737
_exptl_absorpt_correction_type multi-scan
_exptl_absorpt_process_details SADABS
_exptl_crystal_colour orange
_exptl_crystal_density_diffrn 1.408
_exptl_crystal_density_method 'not measured'
_exptl_crystal_description prism
_exptl_crystal_F_000 1096
_exptl_crystal_size_max 0.74
_exptl_crystal_size_mid 0.04
_exptl_crystal_size_min 0.01
_refine_diff_density_max 0.247
_refine_diff_density_min -0.448
_refine_diff_density_rms 0.054
_refine_ls_extinction_method none
_refine_ls_goodness_of_fit_ref 1.017
_refine_ls_hydrogen_treatment constr
_refine_ls_matrix_type full
_refine_ls_number_parameters 325
_refine_ls_number_reflns 4498
_refine_ls_number_restraints 0
_refine_ls_restrained_S_all 1.017
_refine_ls_R_factor_all 0.0510
_refine_ls_R_factor_gt 0.0333
_refine_ls_shift/su_max 0.001
_refine_ls_shift/su_mean 0.000
_refine_ls_structure_factor_coef Fsqd
_refine_ls_weighting_details 'calc w=1/[\s^2^(Fo^2^)+(0.0280P)^2^+1.5342P] where P=(Fo^2^+2Fc^2^)/3'
_refine_ls_weighting_scheme calc
_refine_ls_wR_factor_gt 0.0703
_refine_ls_wR_factor_ref 0.0786
_reflns_number_gt 3584
_reflns_number_total 4498
_reflns_threshold_expression >2sigma(I)
_cod_data_source_file d0cc08184a2.cif
_cod_data_source_block d22445
_cod_depositor_comments 'Adding full bibliography for 7127803--7127811.cif.'
_cod_original_sg_symbol_H-M 'P 21/c'
_cod_database_code 7127811

loop_
_symmetry_equiv_pos_as_xyz
'x, y, z'
'-x, y+1/2, -z+1/2'
'-x, -y, -z'
'x, -y-1/2, z-1/2'

loop_
_atom_site_label
_atom_site_type_symbol
_atom_site_fract_x
_atom_site_fract_y
_atom_site_fract_z
_atom_site_U_iso_or_equiv
_atom_site_adp_type
_atom_site_occupancy
_atom_site_symmetry_multiplicity
_atom_site_calc_flag
_atom_site_refinement_flags
_atom_site_disorder_assembly
_atom_site_disorder_group
C1 C 0.5979(3) 0.86478(13) 0.44996(12) 0.0278(5) Uani 1 1 d . . .
C2 C 0.5124(3) 0.85445(13) 0.50726(13) 0.0330(6) Uani 1 1 d . . .
H2 H 0.4341 0.8916 0.5218 0.040 Uiso 1 1 calc R . .
C3 C 0.5418(3) 0.78954(13) 0.54330(13) 0.0308(6) Uani 1 1 d . . .
H3 H 0.4832 0.7826 0.5828 0.037 Uiso 1 1 calc R . .
C4 C 0.6558(3) 0.73409(12) 0.52284(12) 0.0248(5) Uani 1 1 d . . .
C5 C 0.7394(3) 0.74612(13) 0.46459(12) 0.0286(5) Uani 1 1 d . . .
H5 H 0.8163 0.7089 0.4493 0.034 Uiso 1 1 calc R . .
C6 C 0.7125(3) 0.81139(13) 0.42854(12) 0.0308(6) Uani 1 1 d . . .
H6 H 0.7725 0.8192 0.3895 0.037 Uiso 1 1 calc R . .
C7 C 0.6820(3) 0.66340(12) 0.55879(11) 0.0238(5) Uani 1 1 d . . .
C8 C 0.6699(3) 0.64975(12) 0.62699(12) 0.0258(5) Uani 1 1 d . . .
C9 C 0.6383(3) 0.69831(13) 0.68371(12) 0.0296(5) Uani 1 1 d . . .
C10 C 0.7630(4) 0.75615(15) 0.70300(15) 0.0471(7) Uani 1 1 d . . .
H10 H 0.8709 0.7634 0.6807 0.056 Uiso 1 1 calc R . .
C11 C 0.7292(5) 0.80303(17) 0.75476(16) 0.0576(9) Uani 1 1 d . . .
H11 H 0.8143 0.8425 0.7678 0.069 Uiso 1 1 calc R . .
C12 C 0.5740(5) 0.79303(16) 0.78736(15) 0.0526(8) Uani 1 1 d . . .
H12 H 0.5519 0.8255 0.8227 0.063 Uiso 1 1 calc R . .
C13 C 0.4509(4) 0.73621(16) 0.76893(14) 0.0479(7) Uani 1 1 d . . .
H13 H 0.3437 0.7293 0.7917 0.058 Uiso 1 1 calc R . .
C14 C 0.4820(4) 0.68852(14) 0.71707(13) 0.0370(6) Uani 1 1 d . . .
H14 H 0.3961 0.6492 0.7045 0.044 Uiso 1 1 calc R . .
C15 C 0.8911(3) 0.53487(13) 0.73789(12) 0.0258(5) Uani 1 1 d . . .
C16 C 0.9083(3) 0.48609(13) 0.79876(12) 0.0283(5) Uani 1 1 d . . .
C17 C 1.0448(4) 0.50328(17) 0.85466(14) 0.0440(7) Uani 1 1 d . . .
H17 H 1.1210 0.5459 0.8539 0.053 Uiso 1 1 calc R . .
C18 C 1.0699(4) 0.45798(19) 0.91176(15) 0.0567(9) Uani 1 1 d . . .
H18 H 1.1615 0.4702 0.9504 0.068 Uiso 1 1 calc R . .
C19 C 0.9623(4) 0.39554(18) 0.91223(15) 0.0533(8) Uani 1 1 d . . .
H19 H 0.9812 0.3643 0.9510 0.064 Uiso 1 1 calc R . .
C20 C 0.8275(4) 0.37797(16) 0.85687(15) 0.0448(7) Uani 1 1 d . . .
H20 H 0.7543 0.3345 0.8574 0.054 Uiso 1 1 calc R . .
C21 C 0.7983(4) 0.42349(14) 0.80021(13) 0.0339(6) Uani 1 1 d . . .
H21 H 0.7030 0.4118 0.7624 0.041 Uiso 1 1 calc R . .
C22 C 0.7216(3) 0.54180(12) 0.57940(11) 0.0239(5) Uani 1 1 d . . .
C23 C 0.7512(3) 0.46739(12) 0.55533(12) 0.0250(5) Uani 1 1 d . . .
C24 C 0.7651(3) 0.39924(13) 0.58510(13) 0.0316(6) Uani 1 1 d . . .
H24 H 0.7547 0.3932 0.6320 0.038 Uiso 1 1 calc R . .
C25 C 0.7948(3) 0.33922(14) 0.54454(14) 0.0359(6) Uani 1 1 d . . .
H25 H 0.8030 0.2917 0.5641 0.043 Uiso 1 1 calc R . .
C26 C 0.8126(3) 0.34767(14) 0.47666(14) 0.0351(6) Uani 1 1 d . . .
H26 H 0.8345 0.3060 0.4503 0.042 Uiso 1 1 calc R . .
C27 C 0.7987(3) 0.41687(13) 0.44625(13) 0.0296(5) Uani 1 1 d . . .
H27 H 0.8114 0.4228 0.3995 0.036 Uiso 1 1 calc R . .
C28 C 0.7662(3) 0.47591(12) 0.48548(12) 0.0248(5) Uani 1 1 d . . .
C29 C 0.7410(3) 0.55597(12) 0.46601(12) 0.0254(5) Uani 1 1 d . . .
C30 C 0.7160(3) 0.59382(12) 0.52928(11) 0.0243(5) Uani 1 1 d . . .
Br1 Br 0.55739(4) 0.952966(14) 0.399656(15) 0.04226(10) Uani 1 1 d . . .
N1 N 0.6918(3) 0.57431(10) 0.63797(9) 0.0253(4) Uani 1 1 d . . .
N2 N 0.7133(3) 0.53913(10) 0.70087(9) 0.0271(4) Uani 1 1 d . . .
H1 H 0.6064 0.5204 0.7127 0.032 Uiso 1 1 d R . .
O1 O 1.0275(2) 0.56742(9) 0.72082(9) 0.0353(4) Uani 1 1 d . . .
O2 O 0.7422(2) 0.58058(9) 0.40857(8) 0.0330(4) Uani 1 1 d . . .
O3 O 0.3624(2) 0.48798(10) 0.71825(8) 0.0347(4) Uani 1 1 d . . .
H3A H 0.3067 0.4643 0.6760 0.042 Uiso 1 1 d R . .
H3B H 0.2607 0.5186 0.7305 0.042 Uiso 1 1 d R . .

loop_
_atom_site_aniso_label
_atom_site_aniso_U_11
_atom_site_aniso_U_22
_atom_site_aniso_U_33
_atom_site_aniso_U_23
_atom_site_aniso_U_13
_atom_site_aniso_U_12
C1 0.0260(12) 0.0230(12) 0.0326(14) 0.0041(10) -0.0011(10) -0.0009(10)
C2 0.0355(14) 0.0253(13) 0.0394(15) 0.0001(11) 0.0098(11) 0.0049(11)
C3 0.0348(13) 0.0272(13) 0.0324(14) 0.0020(11) 0.0118(11) 0.0034(11)
C4 0.0244(12) 0.0223(12) 0.0268(13) -0.0010(10) 0.0014(10) -0.0023(10)
C5 0.0301(12) 0.0264(13) 0.0292(13) -0.0023(11) 0.0049(10) 0.0043(10)
C6 0.0325(13) 0.0335(14) 0.0267(13) 0.0041(11) 0.0055(11) 0.0001(11)
C7 0.0213(11) 0.0249(12) 0.0251(13) 0.0008(10) 0.0037(9) 0.0016(9)
C8 0.0272(12) 0.0207(12) 0.0299(13) 0.0007(10) 0.0054(10) -0.0002(10)
C9 0.0371(13) 0.0252(13) 0.0250(13) 0.0015(10) -0.0003(10) 0.0042(11)
C10 0.0546(18) 0.0376(16) 0.0488(18) -0.0086(14) 0.0073(14) -0.0078(14)
C11 0.073(2) 0.0400(18) 0.055(2) -0.0183(16) -0.0050(17) -0.0070(16)
C12 0.081(2) 0.0399(18) 0.0335(17) -0.0091(14) -0.0005(16) 0.0143(16)
C13 0.0652(19) 0.0459(18) 0.0355(16) -0.0026(14) 0.0164(14) 0.0119(15)
C14 0.0466(16) 0.0331(15) 0.0327(15) -0.0004(12) 0.0106(12) 0.0026(12)
C15 0.0259(12) 0.0261(13) 0.0263(13) -0.0008(10) 0.0063(10) 0.0052(10)
C16 0.0216(12) 0.0346(14) 0.0290(13) 0.0048(11) 0.0053(10) 0.0065(10)
C17 0.0335(14) 0.0549(19) 0.0416(17) 0.0130(14) -0.0005(12) -0.0005(13)
C18 0.0431(17) 0.084(3) 0.0384(18) 0.0186(17) -0.0076(13) 0.0034(17)
C19 0.0490(18) 0.067(2) 0.0440(18) 0.0305(16) 0.0088(15) 0.0179(16)
C20 0.0467(16) 0.0401(17) 0.0504(18) 0.0174(14) 0.0162(14) 0.0070(13)
C21 0.0342(13) 0.0351(15) 0.0329(14) 0.0030(12) 0.0070(11) 0.0054(11)
C22 0.0201(11) 0.0256(12) 0.0258(13) -0.0003(10) 0.0027(9) 0.0012(9)
C23 0.0173(11) 0.0248(13) 0.0328(13) 0.0011(10) 0.0034(9) -0.0019(9)
C24 0.0276(13) 0.0302(14) 0.0369(15) 0.0070(12) 0.0043(11) 0.0013(11)
C25 0.0337(14) 0.0230(13) 0.0501(17) 0.0012(12) 0.0034(12) 0.0013(11)
C26 0.0301(13) 0.0277(14) 0.0472(17) -0.0065(12) 0.0048(12) 0.0022(11)
C27 0.0251(12) 0.0303(14) 0.0327(14) -0.0044(11) 0.0023(10) 0.0006(10)
C28 0.0196(11) 0.0249(12) 0.0300(13) -0.0005(10) 0.0046(9) -0.0019(9)
C29 0.0188(11) 0.0275(13) 0.0298(14) 0.0004(11) 0.0033(10) -0.0001(10)
C30 0.0222(11) 0.0245(12) 0.0259(13) 0.0027(10) 0.0027(9) 0.0012(9)
Br1 0.04560(17) 0.03029(16) 0.05147(19) 0.01504(13) 0.00943(13) 0.00552(12)
N1 0.0285(10) 0.0240(10) 0.0235(11) 0.0038(8) 0.0040(8) 0.0016(8)
N2 0.0247(10) 0.0319(11) 0.0244(10) 0.0093(9) 0.0033(8) 0.0005(8)
O1 0.0248(9) 0.0399(10) 0.0420(11) 0.0096(8) 0.0076(8) -0.0011(8)
O2 0.0432(10) 0.0292(9) 0.0274(10) 0.0009(8) 0.0078(8) 0.0015(8)
O3 0.0258(9) 0.0409(10) 0.0376(10) -0.0051(8) 0.0057(7) -0.0008(7)

loop_
_atom_type_symbol
_atom_type_description
_atom_type_scat_dispersion_real
_atom_type_scat_dispersion_imag
_atom_type_scat_source
C C 0.0033 0.0016 'International Tables Vol C Tables 4.2.6.8 and 6.1.1.4'
H H 0.0000 0.0000 'International Tables Vol C Tables 4.2.6.8 and 6.1.1.4'
Br Br -0.2901 2.4595 'International Tables Vol C Tables 4.2.6.8 and 6.1.1.4'
N N 0.0061 0.0033 'International Tables Vol C Tables 4.2.6.8 and 6.1.1.4'
O O 0.0106 0.0060 'International Tables Vol C Tables 4.2.6.8 and 6.1.1.4'

loop_
_geom_angle_atom_site_label_1
_geom_angle_atom_site_label_2
_geom_angle_atom_site_label_3
_geom_angle
_geom_angle_site_symmetry_1
_geom_angle_site_symmetry_3
_geom_angle_publ_flag
C6 C1 C2 120.8(2) . . ?
C6 C1 Br1 119.30(18) . . ?
C2 C1 Br1 119.94(18) . . ?
C1 C2 C3 119.4(2) . . ?
C1 C2 H2 120.3 . . ?
C3 C2 H2 120.3 . . ?
C2 C3 C4 121.4(2) . . ?
C2 C3 H3 119.3 . . ?
C4 C3 H3 119.3 . . ?
C5 C4 C3 117.8(2) . . ?
C5 C4 C7 120.0(2) . . ?
C3 C4 C7 122.2(2) . . ?
C6 C5 C4 121.3(2) . . ?
C6 C5 H5 119.4 . . ?
C4 C5 H5 119.4 . . ?
C1 C6 C5 119.4(2) . . ?
C1 C6 H6 120.3 . . ?
C5 C6 H6 120.3 . . ?
C8 C7 C30 106.03(19) . . ?
C8 C7 C4 127.2(2) . . ?
C30 C7 C4 126.7(2) . . ?
C7 C8 N1 107.8(2) . . ?
C7 C8 C9 132.2(2) . . ?
N1 C8 C9 120.0(2) . . ?
C14 C9 C10 119.1(2) . . ?
C14 C9 C8 120.8(2) . . ?
C10 C9 C8 120.0(2) . . ?
C11 C10 C9 119.8(3) . . ?
C11 C10 H10 120.1 . . ?
C9 C10 H10 120.1 . . ?
C12 C11 C10 120.6(3) . . ?
C12 C11 H11 119.7 . . ?
C10 C11 H11 119.7 . . ?
C13 C12 C11 120.0(3) . . ?
C13 C12 H12 120.0 . . ?
C11 C12 H12 120.0 . . ?
C12 C13 C14 120.3(3) . . ?
C12 C13 H13 119.8 . . ?
C14 C13 H13 119.8 . . ?
C9 C14 C13 120.1(3) . . ?
C9 C14 H14 120.0 . . ?
C13 C14 H14 120.0 . . ?
O1 C15 N2 121.9(2) . . ?
O1 C15 C16 123.1(2) . . ?
N2 C15 C16 115.0(2) . . ?
C21 C16 C17 119.6(2) . . ?
C21 C16 C15 122.4(2) . . ?
C17 C16 C15 118.0(2) . . ?
C16 C17 C18 119.9(3) . . ?
C16 C17 H17 120.0 . . ?
C18 C17 H17 120.0 . . ?
C19 C18 C17 120.0(3) . . ?
C19 C18 H18 120.0 . . ?
C17 C18 H18 120.0 . . ?
C18 C19 C20 120.4(3) . . ?
C18 C19 H19 119.8 . . ?
C20 C19 H19 119.8 . . ?
C19 C20 C21 120.2(3) . . ?
C19 C20 H20 119.9 . . ?
C21 C20 H20 119.9 . . ?
C20 C21 C16 119.9(2) . . ?
C20 C21 H21 120.0 . . ?
C16 C21 H21 120.0 . . ?
N1 C22 C30 109.0(2) . . ?
N1 C22 C23 137.5(2) . . ?
C30 C22 C23 113.4(2) . . ?
C24 C23 C28 120.6(2) . . ?
C24 C23 C22 134.8(2) . . ?
C28 C23 C22 104.61(19) . . ?
C23 C24 C25 118.2(2) . . ?
C23 C24 H24 120.9 . . ?
C25 C24 H24 120.9 . . ?
C26 C25 C24 121.2(2) . . ?
C26 C25 H25 119.4 . . ?
C24 C25 H25 119.4 . . ?
C25 C26 C27 120.7(2) . . ?
C25 C26 H26 119.7 . . ?
C27 C26 H26 119.7 . . ?
C28 C27 C26 118.4(2) . . ?
C28 C27 H27 120.8 . . ?
C26 C27 H27 120.8 . . ?
C27 C28 C23 120.9(2) . . ?
C27 C28 C29 129.8(2) . . ?
C23 C28 C29 109.36(19) . . ?
O2 C29 C30 129.8(2) . . ?
O2 C29 C28 125.0(2) . . ?
C30 C29 C28 105.27(19) . . ?
C22 C30 C7 107.9(2) . . ?
C22 C30 C29 107.3(2) . . ?
C7 C30 C29 144.7(2) . . ?
C22 N1 N2 123.85(19) . . ?
C22 N1 C8 109.19(19) . . ?
N2 N1 C8 126.09(19) . . ?
C15 N2 N1 118.26(18) . . ?
C15 N2 H1 126.0 . . ?
N1 N2 H1 115.7 . . ?
H3A O3 H3B 104.8 . . ?

loop_
_geom_bond_atom_site_label_1
_geom_bond_atom_site_label_2
_geom_bond_distance
_geom_bond_site_symmetry_2
_geom_bond_publ_flag
C1 C6 1.378(3) . ?
C1 C2 1.380(3) . ?
C1 Br1 1.894(2) . ?
C2 C3 1.384(3) . ?
C2 H2 0.9500 . ?
C3 C4 1.395(3) . ?
C3 H3 0.9500 . ?
C4 C5 1.394(3) . ?
C4 C7 1.474(3) . ?
C5 C6 1.389(3) . ?
C5 H5 0.9500 . ?
C6 H6 0.9500 . ?
C7 C8 1.389(3) . ?
C7 C30 1.436(3) . ?
C8 N1 1.401(3) . ?
C8 C9 1.476(3) . ?
C9 C14 1.387(3) . ?
C9 C10 1.393(4) . ?
C10 C11 1.386(4) . ?
C10 H10 0.9500 . ?
C11 C12 1.372(4) . ?
C11 H11 0.9500 . ?
C12 C13 1.369(4) . ?
C12 H12 0.9500 . ?
C13 C14 1.391(4) . ?
C13 H13 0.9500 . ?
C14 H14 0.9500 . ?
C15 O1 1.227(3) . ?
C15 N2 1.357(3) . ?
C15 C16 1.489(3) . ?
C16 C21 1.388(3) . ?
C16 C17 1.388(4) . ?
C17 C18 1.391(4) . ?
C17 H17 0.9500 . ?
C18 C19 1.374(4) . ?
C18 H18 0.9500 . ?
C19 C20 1.375(4) . ?
C19 H19 0.9500 . ?
C20 C21 1.387(3) . ?
C20 H20 0.9500 . ?
C21 H21 0.9500 . ?
C22 N1 1.349(3) . ?
C22 C30 1.371(3) . ?
C22 C23 1.468(3) . ?
C23 C24 1.376(3) . ?
C23 C28 1.413(3) . ?
C24 C25 1.396(3) . ?
C24 H24 0.9500 . ?
C25 C26 1.378(4) . ?
C25 H25 0.9500 . ?
C26 C27 1.398(3) . ?
C26 H26 0.9500 . ?
C27 C28 1.371(3) . ?
C27 H27 0.9500 . ?
C28 C29 1.517(3) . ?
C29 O2 1.225(3) . ?
C29 C30 1.466(3) . ?
N1 N2 1.389(2) . ?
N2 H1 0.8957 . ?
O3 H3A 0.9694 . ?
O3 H3B 0.9729 . ?
